data_2106083
loop_
_publ_author_name
'Burkhardt, U.'
'Grin', Yu.'
'Ellner, M.'
'Peters, K.'

_publ_section_title
;
 Structure refinement of the iron-aluminium phase with the approxinate
 composition Fe2 Al5
;
_journal_name_full 'Acta Crystallographica B (39,1983-)'
_journal_page_first 313
_journal_page_last 316
_journal_volume 50
_journal_year 1994
_chemical_formula_sum 'Al5.6 Fe2'
_space_group_IT_number 63
_symmetry_space_group_name_Hall '-C 2c 2'
_symmetry_space_group_name_H-M 'C m c m'
_cell_angle_alpha 90
_cell_angle_beta 90
_cell_angle_gamma 90
_cell_formula_units_Z 2
_cell_length_a 7.6559
_cell_length_b 6.4154
_cell_length_c 4.2184
_cell_volume 207.190
_citation_journal_id_ASTM ASBSDK
_cod_data_source_file Burkhardt_ASBSDK_1994_1317.cif
_cod_data_source_block Al5.6Fe2
_cod_original_cell_volume 207.1895
_cod_database_code 2106083

loop_
_symmetry_equiv_pos_as_xyz
x,y,z
-x,-y,z+1/2
x,-y,-z
-x,y,-z+1/2
-x,-y,-z
x,y,-z-1/2
-x,y,z
x,-y,z-1/2
x+1/2,y+1/2,z
-x+1/2,-y+1/2,z+1/2
x+1/2,-y+1/2,-z
-x+1/2,y+1/2,-z+1/2
-x+1/2,-y+1/2,-z
x+1/2,y+1/2,-z-1/2
-x+1/2,y+1/2,z
x+1/2,-y+1/2,z-1/2

loop_
_atom_site_label
_atom_site_type_symbol
_atom_site_fract_x
_atom_site_fract_y
_atom_site_fract_z
_atom_site_occupancy
_atom_site_U_iso_or_equiv
Fe1 Fe 0 0.8277 0.25 1 0.0
Al3 Al 0.188 0.1467 0.25 1 0.0
Al2 Al 0 0.534 0.83 0.24 0.0
Al1 Al 0 0.5 0 0.32 0.0
